data_4086742
loop_
_publ_author_name
'Komanduri, Sangeetha P.'
'Shumaker, F. Alexander'
'Roewe, Kimberly D.'
'Wolf, Melanie'
'Uhlig, Frank'
'Moore, Curtis E.'
'Rheingold, Arnold L.'
'Weinert, Charles S.'

_publ_section_title
;
 A Series of Isopropyl-Substituted Oligogermanes Pri3Ge(GePh2)nGePri3(n=
 0--3) Featuring a Luminescent and Dichroic Pentagermane
 Pri3Ge(GePh2)3GePri3
;
_journal_issue 18
_journal_name_full Organometallics
_journal_page_first 3240
_journal_paper_doi 10.1021/acs.organomet.6b00596
_journal_volume 35
_journal_year 2016
_chemical_formula_sum 'C36 H32 Ge3'
_chemical_formula_weight 682.38
_chemical_name_common SK-218
_chemical_name_systematic
; 
 ? 
;
_space_group_crystal_system triclinic
_space_group_IT_number 2
_space_group_name_Hall '-P 1'
_space_group_name_H-M_alt 'P -1'
_symmetry_space_group_name_Hall '-P 1'
_symmetry_space_group_name_H-M 'P -1'
_atom_sites_solution_hydrogens mixed
_audit_creation_method SHELXL-2013
_cell_angle_alpha 89.045(2)
_cell_angle_beta 83.682(2)
_cell_angle_gamma 85.038(2)
_cell_formula_units_Z 2
_cell_length_a 9.6058(6)
_cell_length_b 10.9421(6)
_cell_length_c 14.6843(9)
_cell_measurement_reflns_used 6427
_cell_measurement_temperature 100(2)
_cell_measurement_theta_max 28.25
_cell_measurement_theta_min 2.32
_cell_volume 1528.27(16)
_computing_cell_refinement 'Bruker SAINT'
_computing_data_collection 'Bruker APEX2'
_computing_data_reduction 'Bruker SAINT'
_computing_molecular_graphics 'Bruker SHELXTL'
_computing_publication_material 'Bruker SHELXTL'
_computing_structure_refinement 'SHELXL-2013 (Sheldrick, 2013)'
_computing_structure_solution 'SHELXS-97 (Sheldrick 2008)'
_diffrn_ambient_temperature 100(2)
_diffrn_measured_fraction_theta_full 0.999
_diffrn_measured_fraction_theta_max 0.996
_diffrn_measurement_device_type 'Bruker APEX-II CCD'
_diffrn_measurement_method '\f and \w scans'
_diffrn_radiation_type MoK\a
_diffrn_radiation_wavelength 0.71073
_diffrn_reflns_av_R_equivalents 0.0380
_diffrn_reflns_av_unetI/netI 0.0474
_diffrn_reflns_Laue_measured_fraction_full 0.999
_diffrn_reflns_Laue_measured_fraction_max 0.996
_diffrn_reflns_limit_h_max 12
_diffrn_reflns_limit_h_min -12
_diffrn_reflns_limit_k_max 9
_diffrn_reflns_limit_k_min -14
_diffrn_reflns_limit_l_max 19
_diffrn_reflns_limit_l_min -19
_diffrn_reflns_number 23524
_diffrn_reflns_point_group_measured_fraction_full 0.999
_diffrn_reflns_point_group_measured_fraction_max 0.996
_diffrn_reflns_theta_full 25.000
_diffrn_reflns_theta_max 28.334
_diffrn_reflns_theta_min 2.425
_exptl_absorpt_coefficient_mu 2.954
_exptl_absorpt_correction_T_max 0.777
_exptl_absorpt_correction_T_min 0.555
_exptl_absorpt_correction_type multi-scan
_exptl_absorpt_process_details SADABS
_exptl_crystal_colour colourless
_exptl_crystal_density_diffrn 1.483
_exptl_crystal_description flake
_exptl_crystal_F_000 688
_exptl_crystal_size_max 0.220
_exptl_crystal_size_mid 0.180
_exptl_crystal_size_min 0.100
_refine_diff_density_max 0.476
_refine_diff_density_min -0.365
_refine_diff_density_rms 0.085
_refine_ls_extinction_method none
_refine_ls_goodness_of_fit_ref 0.999
_refine_ls_hydrogen_treatment mixed
_refine_ls_matrix_type full
_refine_ls_number_parameters 360
_refine_ls_number_reflns 7605
_refine_ls_number_restraints 0
_refine_ls_restrained_S_all 0.999
_refine_ls_R_factor_all 0.0475
_refine_ls_R_factor_gt 0.0302
_refine_ls_shift/su_max 0.001
_refine_ls_shift/su_mean 0.000
_refine_ls_structure_factor_coef Fsqd
_refine_ls_weighting_details 'w=1/[\s^2^(Fo^2^)+(0.0263P)^2^] where P=(Fo^2^+2Fc^2^)/3'
_refine_ls_weighting_scheme calc
_refine_ls_wR_factor_gt 0.0577
_refine_ls_wR_factor_ref 0.0629
_reflns_Friedel_coverage 0.000
_reflns_number_gt 5961
_reflns_number_total 7605
_reflns_threshold_expression 'I > 2\s(I)'
_cod_data_source_file om6b00596_si_002.cif
_cod_data_source_block Compound_6
_cod_database_code 4086742
_shelx_space_group_comment
; 
The symmetry employed for this shelxl refinement is uniquely defined 
by the following loop, which should always be used as a source of 
symmetry information in preference to the above space-group names. 
They are only intended as comments. 
;
_shelx_estimated_absorpt_t_min 0.563
_shelx_estimated_absorpt_t_max 0.757

loop_
_space_group_symop_operation_xyz
'x, y, z'
'-x, -y, -z'

loop_
_atom_site_label
_atom_site_type_symbol
_atom_site_fract_x
_atom_site_fract_y
_atom_site_fract_z
_atom_site_U_iso_or_equiv
_atom_site_adp_type
_atom_site_occupancy
_atom_site_site_symmetry_order
_atom_site_calc_flag
_atom_site_refinement_flags_posn
_atom_site_refinement_flags_adp
Ge2 Ge 0.71067(2) 0.42905(2) 0.63183(2) 0.01475(6) Uani 1 1 d . .
Ge1 Ge 0.48081(2) 0.38042(2) 0.70282(2) 0.01564(6) Uani 1 1 d . .
Ge3 Ge 0.90238(2) 0.43220(2) 0.72666(2) 0.01660(6) Uani 1 1 d . .
C13 C 0.6908(2) 0.59153(19) 0.57414(14) 0.0155(5) Uani 1 1 d . .
C19 C 0.7800(2) 0.3046(2) 0.53970(15) 0.0159(5) Uani 1 1 d . .
C7 C 0.4868(2) 0.2169(2) 0.75983(15) 0.0164(5) Uani 1 1 d . .
C1 C 0.4093(2) 0.50297(19) 0.79521(15) 0.0169(5) Uani 1 1 d . .
C25 C 0.8706(2) 0.5628(2) 0.81735(15) 0.0183(5) Uani 1 1 d . .
C14 C 0.5627(2) 0.6623(2) 0.58159(15) 0.0190(5) Uani 1 1 d . .
H14 H 0.4824 0.6306 0.6141 0.023 Uiso 1 1 calc R U
C6 C 0.4970(3) 0.5440(2) 0.85585(16) 0.0237(5) Uani 1 1 d . .
H6 H 0.5912 0.5086 0.8538 0.028 Uiso 1 1 calc R U
C31 C 0.9518(2) 0.2747(2) 0.78354(15) 0.0182(5) Uani 1 1 d . .
C24 C 0.7967(2) 0.3300(2) 0.44543(15) 0.0197(5) Uani 1 1 d . .
H24 H 0.7786 0.4117 0.4242 0.024 Uiso 1 1 calc R U
C20 C 0.8091(2) 0.1836(2) 0.56843(16) 0.0187(5) Uani 1 1 d . .
H20 H 0.8006 0.1648 0.6321 0.022 Uiso 1 1 calc R U
C29 C 0.8456(2) 0.6343(2) 0.97485(17) 0.0261(6) Uani 1 1 d . .
H29 H 0.8436 0.6168 1.0385 0.031 Uiso 1 1 calc R U
C28 C 0.8265(2) 0.7543(2) 0.94434(17) 0.0271(6) Uani 1 1 d . .
H28 H 0.8127 0.8195 0.9872 0.033 Uiso 1 1 calc R U
C4 C 0.3120(3) 0.6865(2) 0.92294(16) 0.0250(5) Uani 1 1 d . .
H4 H 0.2794 0.7496 0.9657 0.030 Uiso 1 1 calc R U
C12 C 0.5190(2) 0.1101(2) 0.70814(16) 0.0202(5) Uani 1 1 d . .
H12 H 0.5364 0.1159 0.6433 0.024 Uiso 1 1 calc R U
C32 C 0.8527(2) 0.2144(2) 0.84071(16) 0.0220(5) Uani 1 1 d . .
H32 H 0.7591 0.2508 0.8520 0.026 Uiso 1 1 calc R U
C30 C 0.8678(2) 0.5389(2) 0.91142(16) 0.0210(5) Uani 1 1 d . .
H30 H 0.8811 0.4566 0.9325 0.025 Uiso 1 1 calc R U
C33 C 0.8892(3) 0.1027(2) 0.88103(16) 0.0245(5) Uani 1 1 d . .
H33 H 0.8210 0.0637 0.9203 0.029 Uiso 1 1 calc R U
C16 C 0.6671(3) 0.8264(2) 0.49546(16) 0.0224(5) Uani 1 1 d . .
H16 H 0.6590 0.9060 0.4687 0.027 Uiso 1 1 calc R U
C18 C 0.8077(2) 0.6411(2) 0.52690(15) 0.0191(5) Uani 1 1 d . .
H18 H 0.8963 0.5945 0.5215 0.023 Uiso 1 1 calc R U
C15 C 0.5502(2) 0.7788(2) 0.54212(16) 0.0210(5) Uani 1 1 d . .
H15 H 0.4617 0.8256 0.5472 0.025 Uiso 1 1 calc R U
C26 C 0.8494(2) 0.6847(2) 0.78833(16) 0.0224(5) Uani 1 1 d . .
H26 H 0.8499 0.7027 0.7248 0.027 Uiso 1 1 calc R U
C2 C 0.2712(2) 0.5546(2) 0.80131(16) 0.0219(5) Uani 1 1 d . .
H2 H 0.2090 0.5270 0.7616 0.026 Uiso 1 1 calc R U
C8 C 0.4605(2) 0.2061(2) 0.85508(15) 0.0209(5) Uani 1 1 d . .
H8 H 0.4377 0.2778 0.8912 0.025 Uiso 1 1 calc R U
C5 C 0.4497(3) 0.6350(2) 0.91880(17) 0.0287(6) Uani 1 1 d . .
H5 H 0.5113 0.6621 0.9591 0.034 Uiso 1 1 calc R U
C3 C 0.2223(2) 0.6461(2) 0.86474(17) 0.0258(6) Uani 1 1 d . .
H3A H 0.1277 0.6805 0.8679 0.031 Uiso 1 1 calc R U
C17 C 0.7962(2) 0.7573(2) 0.48790(16) 0.0219(5) Uani 1 1 d . .
H17 H 0.8765 0.7897 0.4560 0.026 Uiso 1 1 calc R U
C36 C 1.0880(2) 0.2179(2) 0.76824(16) 0.0226(5) Uani 1 1 d . .
H36 H 1.1572 0.2572 0.7300 0.027 Uiso 1 1 calc R U
C23 C 0.8397(2) 0.2366(2) 0.38242(16) 0.0252(5) Uani 1 1 d . .
H23 H 0.8514 0.2550 0.3187 0.030 Uiso 1 1 calc R U
C9 C 0.4673(3) 0.0911(2) 0.89743(17) 0.0253(5) Uani 1 1 d . .
H9 H 0.4493 0.0847 0.9622 0.030 Uiso 1 1 calc R U
C11 C 0.5258(2) -0.0043(2) 0.75033(16) 0.0236(5) Uani 1 1 d . .
H11 H 0.5478 -0.0762 0.7144 0.028 Uiso 1 1 calc R U
C22 C 0.8653(3) 0.1173(2) 0.41264(17) 0.0268(6) Uani 1 1 d . .
H22 H 0.8933 0.0535 0.3696 0.032 Uiso 1 1 calc R U
C34 C 1.0246(3) 0.0475(2) 0.86439(17) 0.0270(6) Uani 1 1 d . .
H34 H 1.0491 -0.0297 0.8916 0.032 Uiso 1 1 calc R U
C21 C 0.8501(2) 0.0906(2) 0.50572(17) 0.0231(5) Uani 1 1 d . .
H21 H 0.8678 0.0086 0.5265 0.028 Uiso 1 1 calc R U
C27 C 0.8275(2) 0.7799(2) 0.85117(17) 0.0252(5) Uani 1 1 d . .
H27 H 0.8133 0.8623 0.8305 0.030 Uiso 1 1 calc R U
C10 C 0.5004(2) -0.0138(2) 0.84521(17) 0.0255(6) Uani 1 1 d . .
H10 H 0.5058 -0.0922 0.8741 0.031 Uiso 1 1 calc R U
C35 C 1.1245(3) 0.1054(2) 0.80770(17) 0.0256(6) Uani 1 1 d . .
H35 H 1.2176 0.0680 0.7960 0.031 Uiso 1 1 calc R U
H1 H 0.379(2) 0.387(2) 0.6348(16) 0.027(7) Uiso 1 1 d . .
H3 H 1.026(3) 0.458(2) 0.6614(19) 0.049(8) Uiso 1 1 d . .

loop_
_atom_site_aniso_label
_atom_site_aniso_U_11
_atom_site_aniso_U_22
_atom_site_aniso_U_33
_atom_site_aniso_U_23
_atom_site_aniso_U_13
_atom_site_aniso_U_12
Ge2 0.01551(12) 0.01374(12) 0.01481(12) 0.00013(9) -0.00133(9) -0.00056(9)
Ge1 0.01619(12) 0.01572(12) 0.01491(12) 0.00004(9) -0.00128(9) -0.00138(9)
Ge3 0.01679(12) 0.01642(12) 0.01669(12) -0.00007(9) -0.00261(9) -0.00109(9)
C13 0.0196(11) 0.0133(11) 0.0139(11) -0.0003(9) -0.0027(9) -0.0027(9)
C19 0.0112(10) 0.0176(11) 0.0190(11) -0.0017(9) 0.0000(8) -0.0034(9)
C7 0.0148(11) 0.0168(11) 0.0181(11) 0.0012(9) -0.0026(9) -0.0032(9)
C1 0.0198(12) 0.0137(11) 0.0164(11) 0.0019(9) 0.0014(9) -0.0018(9)
C25 0.0148(11) 0.0206(12) 0.0198(12) -0.0031(9) -0.0029(9) -0.0013(9)
C14 0.0168(11) 0.0206(12) 0.0202(12) 0.0017(10) -0.0036(9) -0.0038(9)
C6 0.0195(12) 0.0279(14) 0.0236(13) -0.0026(11) -0.0025(10) -0.0007(10)
C31 0.0203(12) 0.0168(11) 0.0186(11) -0.0031(9) -0.0064(9) -0.0011(9)
C24 0.0187(12) 0.0173(12) 0.0233(12) -0.0004(10) -0.0020(9) -0.0024(9)
C20 0.0139(11) 0.0202(12) 0.0224(12) 0.0008(10) -0.0027(9) -0.0026(9)
C29 0.0219(13) 0.0347(15) 0.0217(13) -0.0045(11) -0.0029(10) -0.0004(11)
C28 0.0211(13) 0.0282(14) 0.0320(14) -0.0137(11) -0.0022(10) -0.0004(11)
C4 0.0326(14) 0.0201(13) 0.0203(12) -0.0053(10) 0.0052(10) 0.0000(11)
C12 0.0203(12) 0.0228(13) 0.0177(11) -0.0004(10) -0.0024(9) -0.0016(10)
C32 0.0187(12) 0.0222(13) 0.0248(13) -0.0036(10) -0.0008(10) -0.0004(10)
C30 0.0179(12) 0.0230(13) 0.0226(12) -0.0003(10) -0.0033(9) -0.0029(10)
C33 0.0284(14) 0.0208(13) 0.0241(13) 0.0009(10) 0.0000(10) -0.0055(11)
C16 0.0304(14) 0.0142(12) 0.0248(13) 0.0044(10) -0.0098(10) -0.0057(10)
C18 0.0173(11) 0.0187(12) 0.0214(12) -0.0026(10) -0.0022(9) -0.0013(9)
C15 0.0212(12) 0.0186(12) 0.0232(12) 0.0002(10) -0.0050(10) 0.0020(10)
C26 0.0222(12) 0.0236(13) 0.0222(12) 0.0017(10) -0.0047(10) -0.0030(10)
C2 0.0192(12) 0.0234(13) 0.0235(12) -0.0016(10) -0.0026(10) -0.0029(10)
C8 0.0214(12) 0.0214(12) 0.0197(12) -0.0024(10) -0.0015(9) -0.0011(10)
C5 0.0318(15) 0.0315(15) 0.0244(13) -0.0080(11) -0.0058(11) -0.0060(12)
C3 0.0179(12) 0.0277(14) 0.0297(14) -0.0011(11) 0.0034(10) 0.0026(10)
C17 0.0231(13) 0.0215(13) 0.0221(12) 0.0012(10) -0.0018(10) -0.0090(10)
C36 0.0202(12) 0.0247(13) 0.0235(13) -0.0020(10) -0.0035(10) -0.0037(10)
C23 0.0255(13) 0.0297(14) 0.0199(12) -0.0043(11) -0.0012(10) -0.0008(11)
C9 0.0269(13) 0.0279(14) 0.0198(12) 0.0058(10) -0.0008(10) 0.0021(11)
C11 0.0252(13) 0.0175(12) 0.0278(13) -0.0024(10) -0.0017(10) -0.0011(10)
C22 0.0237(13) 0.0257(14) 0.0309(14) -0.0122(11) -0.0013(11) -0.0013(11)
C34 0.0344(15) 0.0179(13) 0.0298(14) 0.0004(11) -0.0107(11) 0.0015(11)
C21 0.0189(12) 0.0165(12) 0.0341(14) -0.0015(10) -0.0057(10) 0.0011(10)
C27 0.0242(13) 0.0189(13) 0.0329(14) -0.0043(11) -0.0054(11) 0.0001(10)
C10 0.0252(13) 0.0205(13) 0.0302(14) 0.0078(11) -0.0037(11) 0.0007(10)
C35 0.0206(13) 0.0230(13) 0.0333(14) -0.0043(11) -0.0069(11) 0.0041(10)

loop_
_atom_type_symbol
_atom_type_description
_atom_type_scat_dispersion_real
_atom_type_scat_dispersion_imag
_atom_type_scat_source
C C 0.0033 0.0016 'International Tables Vol C Tables 4.2.6.8 and 6.1.1.4'
H H 0.0000 0.0000 'International Tables Vol C Tables 4.2.6.8 and 6.1.1.4'
Ge Ge 0.1547 1.8001 'International Tables Vol C Tables 4.2.6.8 and 6.1.1.4'

loop_
_geom_angle_atom_site_label_1
_geom_angle_atom_site_label_2
_geom_angle_atom_site_label_3
_geom_angle
C19 Ge2 C13 110.29(9)
C19 Ge2 Ge3 103.66(6)
C13 Ge2 Ge3 106.42(6)
C19 Ge2 Ge1 108.78(6)
C13 Ge2 Ge1 108.54(6)
Ge3 Ge2 Ge1 118.943(13)
C1 Ge1 C7 109.33(9)
C1 Ge1 Ge2 109.63(7)
C7 Ge1 Ge2 112.15(6)
C31 Ge3 C25 111.12(9)
C31 Ge3 Ge2 113.77(7)
C25 Ge3 Ge2 112.64(7)
C14 C13 C18 118.25(19)
C14 C13 Ge2 121.40(16)
C18 C13 Ge2 120.30(16)
C20 C19 C24 118.0(2)
C20 C19 Ge2 118.80(16)
C24 C19 Ge2 123.11(17)
C12 C7 C8 118.6(2)
C12 C7 Ge1 121.94(16)
C8 C7 Ge1 119.42(17)
C2 C1 C6 117.9(2)
C2 C1 Ge1 121.36(17)
C6 C1 Ge1 120.72(17)
C26 C25 C30 118.3(2)
C26 C25 Ge3 119.52(17)
C30 C25 Ge3 122.17(17)
C13 C14 C15 121.1(2)
C5 C6 C1 121.4(2)
C36 C31 C32 117.8(2)
C36 C31 Ge3 120.78(17)
C32 C31 Ge3 121.46(17)
C23 C24 C19 120.8(2)
C21 C20 C19 121.2(2)
C28 C29 C30 119.6(2)
C29 C28 C27 120.3(2)
C3 C4 C5 119.9(2)
C11 C12 C7 120.8(2)
C33 C32 C31 120.9(2)
C29 C30 C25 121.0(2)
C34 C33 C32 120.4(2)
C15 C16 C17 119.8(2)
C17 C18 C13 121.0(2)
C16 C15 C14 119.9(2)
C27 C26 C25 120.9(2)
C1 C2 C3 121.2(2)
C9 C8 C7 120.5(2)
C6 C5 C4 119.9(2)
C4 C3 C2 119.8(2)
C18 C17 C16 120.0(2)
C35 C36 C31 121.4(2)
C22 C23 C24 120.0(2)
C10 C9 C8 120.1(2)
C12 C11 C10 120.1(2)
C23 C22 C21 120.0(2)
C33 C34 C35 119.6(2)
C20 C21 C22 120.0(2)
C26 C27 C28 119.9(2)
C9 C10 C11 119.9(2)
C36 C35 C34 119.9(2)

loop_
_geom_bond_atom_site_label_1
_geom_bond_atom_site_label_2
_geom_bond_distance
Ge2 C19 1.958(2)
Ge2 C13 1.960(2)
Ge2 Ge3 2.4308(3)
Ge2 Ge1 2.4338(3)
Ge1 C1 1.951(2)
Ge1 C7 1.962(2)
Ge3 C31 1.947(2)
Ge3 C25 1.951(2)
C13 C14 1.391(3)
C13 C18 1.399(3)
C19 C20 1.397(3)
C19 C24 1.402(3)
C7 C12 1.398(3)
C7 C8 1.399(3)
C1 C2 1.391(3)
C1 C6 1.395(3)
C25 C26 1.398(3)
C25 C30 1.399(3)
C14 C15 1.394(3)
C6 C5 1.383(3)
C31 C36 1.395(3)
C31 C32 1.400(3)
C24 C23 1.395(3)
C20 C21 1.386(3)
C29 C28 1.384(3)
C29 C30 1.397(3)
C28 C27 1.391(3)
C4 C3 1.382(3)
C4 C5 1.388(3)
C12 C11 1.387(3)
C32 C33 1.384(3)
C33 C34 1.384(3)
C16 C15 1.386(3)
C16 C17 1.390(3)
C18 C17 1.386(3)
C26 C27 1.390(3)
C2 C3 1.394(3)
C8 C9 1.394(3)
C36 C35 1.386(3)
C23 C22 1.383(3)
C9 C10 1.386(3)
C11 C10 1.391(3)
C22 C21 1.388(3)
C34 C35 1.388(3)
